data_1573757
loop_
_publ_author_name
'Li, Hongxu'
'Cao, Rui'
'Tao, Min'
'Jiang, Jiawei'
'Xiao, Yin'

_publ_section_title
;
 Chiral Perovskites with Unique 1D Chain Structure: Impact of Chiral
 Ligand Geometry on Local Inversion Asymmetry and Chiral-induced Spin
 Selectivity
;
_journal_name_full 'Chemical Science'
_journal_paper_doi 10.1039/D4SC08434A
_journal_year 2025
_chemical_absolute_configuration ad
_chemical_formula_moiety 'I3 Pb, C3 H10 N O'
_chemical_formula_sum 'C3 H10 I3 N O Pb'
_chemical_formula_weight 664.01
_space_group_crystal_system orthorhombic
_space_group_IT_number 19
_space_group_name_Hall 'P 2ac 2ab'
_space_group_name_H-M_alt 'P 21 21 21'
_atom_sites_solution_hydrogens mixed
_atom_sites_solution_primary dual
_audit_creation_date 2023-12-22
_audit_creation_method
;
Olex2 1.5
(compiled 2023.03.06 svn.rbb2c1857 for OlexSys, GUI svn.r6748)
;
_audit_update_record
;
2024-07-22 deposited with the CCDC.	2025-01-22 downloaded from the CCDC.
;
_cell_angle_alpha 90
_cell_angle_beta 90
_cell_angle_gamma 90
_cell_formula_units_Z 4
_cell_length_a 4.5931(2)
_cell_length_b 11.6051(4)
_cell_length_c 22.0202(8)
_cell_measurement_reflns_used 4467
_cell_measurement_temperature 113.15
_cell_measurement_theta_max 31.0760
_cell_measurement_theta_min 1.8500
_cell_volume 1173.75(8)
_computing_cell_refinement 'CrysAlisPro 1.171.42.49 (Rigaku OD, 2022)'
_computing_data_collection 'CrysAlisPro 1.171.42.49 (Rigaku OD, 2022)'
_computing_data_reduction 'CrysAlisPro 1.171.42.49 (Rigaku OD, 2022)'
_computing_molecular_graphics 'Olex2 1.5 (Dolomanov et al., 2009)'
_computing_publication_material 'Olex2 1.5 (Dolomanov et al., 2009)'
_computing_structure_refinement 'SHELXL 2018/3 (Sheldrick, 2015)'
_computing_structure_solution 'SHELXT 2018/2 (Sheldrick, 2018)'
_diffrn_ambient_temperature 113.15
_diffrn_detector 'CCD plate'
_diffrn_measured_fraction_theta_full 1.000
_diffrn_measured_fraction_theta_max 1.000
_diffrn_measurement_details
;
List of Runs (angles in degrees, time in seconds):

  # Type    Start    End  Width  t~exp~   \w     \q     \k     \f   Frames
#--------------------------------------------------------------------------
  1  \w    -45.00  24.00   1.00    2.00    --  -19.10   6.00 -91.00   69
  2  \w     -7.00  18.00   1.00    2.00    --    5.00  38.00-120.00   25
  3  \w     14.00  40.00   1.00    2.00    --  -19.10  70.00 -30.00   26
  4  \w   -108.00  15.00   1.00    2.00    --  -19.10 -70.00 -90.00  123
  5  \w    -18.00   9.00   1.00    2.00    --  -19.10  70.00 -30.00   27
  6  \w     28.00  54.00   1.00    2.00    --  -19.10   6.00 -91.00   26
;
_diffrn_measurement_device 'four-circle diffractometer'
_diffrn_measurement_device_type 'Rigaku MM007 Saturn944+'
_diffrn_measurement_method '\w scans'
_diffrn_orient_matrix_type 'CrysAlisPro convention (1999,Acta A55,543-557)'
_diffrn_orient_matrix_UB_11 -0.0134367000
_diffrn_orient_matrix_UB_12 -0.0608878000
_diffrn_orient_matrix_UB_13 0.0009980000
_diffrn_orient_matrix_UB_21 -0.0002478000
_diffrn_orient_matrix_UB_22 0.0018962000
_diffrn_orient_matrix_UB_23 0.0321726000
_diffrn_orient_matrix_UB_31 -0.1538780000
_diffrn_orient_matrix_UB_32 0.0053135000
_diffrn_orient_matrix_UB_33 -0.0001303000
_diffrn_radiation_monochromator mirror
_diffrn_radiation_probe x-ray
_diffrn_radiation_type 'Mo K\a'
_diffrn_radiation_wavelength 0.71073
_diffrn_reflns_av_R_equivalents 0.0642
_diffrn_reflns_av_unetI/netI 0.0591
_diffrn_reflns_Laue_measured_fraction_full 1.000
_diffrn_reflns_Laue_measured_fraction_max 1.000
_diffrn_reflns_limit_h_max 5
_diffrn_reflns_limit_h_min -5
_diffrn_reflns_limit_k_max 14
_diffrn_reflns_limit_k_min -14
_diffrn_reflns_limit_l_max 27
_diffrn_reflns_limit_l_min -27
_diffrn_reflns_number 7724
_diffrn_reflns_point_group_measured_fraction_full 0.999
_diffrn_reflns_point_group_measured_fraction_max 0.997
_diffrn_reflns_theta_full 25.242
_diffrn_reflns_theta_max 26.353
_diffrn_reflns_theta_min 1.850
_diffrn_source 'Rotating-anode X-ray tube'
_diffrn_source_type 'Rigaku (Mo) X-ray Source'
_exptl_absorpt_coefficient_mu 22.214
_exptl_absorpt_correction_T_max 1.00000
_exptl_absorpt_correction_T_min 0.16964
_exptl_absorpt_correction_type multi-scan
_exptl_absorpt_process_details 'CrysAlisPro 1.171.42.49 (Rigaku Oxford Diffraction, 2022)'
_exptl_crystal_density_diffrn 3.758
_exptl_crystal_F_000 1136
_exptl_crystal_size_max 0.34
_exptl_crystal_size_mid 0.3
_exptl_crystal_size_min 0.23
_refine_diff_density_max 1.497
_refine_diff_density_min -1.299
_refine_diff_density_rms 0.298
_refine_ls_abs_structure_details
;
 Flack x determined using 795 quotients [(I+)-(I-)]/[(I+)+(I-)]
 (Parsons, Flack and Wagner, Acta Cryst. B69 (2013) 249-259).
;
_refine_ls_abs_structure_Flack 0.006(7)
_refine_ls_extinction_method none
_refine_ls_goodness_of_fit_ref 1.047
_refine_ls_hydrogen_treatment mixed
_refine_ls_matrix_type full
_refine_ls_number_parameters 88
_refine_ls_number_reflns 2404
_refine_ls_number_restraints 1
_refine_ls_restrained_S_all 1.047
_refine_ls_R_factor_all 0.0396
_refine_ls_R_factor_gt 0.0367
_refine_ls_shift/su_max 0.001
_refine_ls_shift/su_mean 0.000
_refine_ls_structure_factor_coef Fsqd
_refine_ls_weighting_details 'w=1/[\s^2^(Fo^2^)+(0.0300P)^2^] where P=(Fo^2^+2Fc^2^)/3'
_refine_ls_weighting_scheme calc
_refine_ls_wR_factor_gt 0.0773
_refine_ls_wR_factor_ref 0.0793
_reflns_Friedel_coverage 0.664
_reflns_Friedel_fraction_full 0.998
_reflns_Friedel_fraction_max 0.992
_reflns_number_gt 2262
_reflns_number_total 2404
_reflns_threshold_expression 'I > 2\s(I)'
_cod_data_source_file d4sc08434a2.cif
_cod_data_source_block r20231020c_autored
_cod_database_code 1573757
_shelx_shelxl_version_number 2018/3
_shelx_space_group_comment
;
The symmetry employed for this shelxl refinement is uniquely defined
by the following loop, which should always be used as a source of
symmetry information in preference to the above space-group names.
They are only intended as comments.
;
_shelx_estimated_absorpt_t_max 0.080
_shelx_estimated_absorpt_t_min 0.049
_olex2_refinement_description
;
1. Fixed Uiso
 At 1.2 times of:
  All C(H) groups, All C(H,H) groups, All N(H,H,H) groups
 At 1.5 times of:
  All C(H,H,H) groups
2. Restrained distances
 O1-H1
 0.85 with sigma of 0.01
3.a Ternary CH refined with riding coordinates:
 C2(H2)
3.b Secondary CH2 refined with riding coordinates:
 C3(H3A,H3B)
3.c Idealised Me refined as rotating group:
 N1(H1A,H1B,H1C), C1(H1D,H1E,H1F)
;
_olex2_submission_special_instructions 'No special instructions were received'
_oxdiff_exptl_absorpt_empirical_details
;
Empirical correction (ABSPACK) includes:
- Absorption correction using spherical harmonics
- Frame scaling
;
_oxdiff_exptl_absorpt_empirical_full_max 4.336
_oxdiff_exptl_absorpt_empirical_full_min 0.475

loop_
_space_group_symop_operation_xyz
'x, y, z'
'-x+1/2, -y, z+1/2'
'-x, y+1/2, -z+1/2'
'x+1/2, -y+1/2, -z'

loop_
_atom_site_label
_atom_site_type_symbol
_atom_site_fract_x
_atom_site_fract_y
_atom_site_fract_z
_atom_site_U_iso_or_equiv
_atom_site_adp_type
_atom_site_occupancy
_atom_site_site_symmetry_order
_atom_site_calc_flag
_atom_site_refinement_flags_posn
_atom_site_refinement_flags_adp
_atom_site_refinement_flags_occupancy
_atom_site_disorder_assembly
_atom_site_disorder_group
Pb1 Pb 0.47752(14) 0.69446(4) 0.59000(2) 0.01753(16) Uani 1 1 d . . . . .
I1 I -0.0127(2) 0.83834(7) 0.65997(4) 0.0185(2) Uani 1 1 d . . . . .
I2 I 0.4569(2) 0.51398(7) 0.68803(4) 0.0197(2) Uani 1 1 d . . . . .
I3 I -0.0132(2) 0.57087(7) 0.50854(4) 0.0197(2) Uani 1 1 d . . . . .
O1 O 0.460(2) 0.5940(7) 0.8625(4) 0.022(2) Uani 1 1 d D . . . .
H1 H 0.42(3) 0.522(3) 0.861(6) 0.02(4) Uiso 1 1 d D . . . .
N1 N -0.044(3) 0.6481(10) 0.7900(5) 0.024(3) Uani 1 1 d . . . . .
H1A H -0.127401 0.687286 0.758719 0.029 Uiso 1 1 calc R U . . .
H1B H -0.184368 0.610841 0.811538 0.029 Uiso 1 1 calc R U . . .
H1C H 0.085207 0.595886 0.775065 0.029 Uiso 1 1 calc R U . . .
C1 C 0.370(4) 0.7548(15) 0.9297(7) 0.035(4) Uani 1 1 d . . . . .
H1D H 0.458491 0.711719 0.963270 0.053 Uiso 1 1 calc R U . . .
H1E H 0.216543 0.805084 0.945558 0.053 Uiso 1 1 calc R U . . .
H1F H 0.519465 0.801716 0.909694 0.053 Uiso 1 1 calc R U . . .
C2 C 0.241(3) 0.6716(12) 0.8845(7) 0.022(3) Uani 1 1 d . . . . .
H2 H 0.085045 0.626000 0.905047 0.027 Uiso 1 1 calc R U . . .
C3 C 0.113(3) 0.7319(12) 0.8311(6) 0.021(3) Uani 1 1 d . . . . .
H3A H 0.270118 0.770668 0.807943 0.025 Uiso 1 1 calc R U . . .
H3B H -0.024714 0.791634 0.845220 0.025 Uiso 1 1 calc R U . . .

loop_
_atom_site_aniso_label
_atom_site_aniso_U_11
_atom_site_aniso_U_22
_atom_site_aniso_U_33
_atom_site_aniso_U_23
_atom_site_aniso_U_13
_atom_site_aniso_U_12
Pb1 0.0181(3) 0.0165(3) 0.0179(3) 0.00035(18) 0.0005(3) 0.0004(2)
I1 0.0201(5) 0.0143(4) 0.0212(4) -0.0024(3) -0.0003(5) 0.0017(4)
I2 0.0234(6) 0.0153(4) 0.0205(5) 0.0005(3) -0.0003(5) 0.0013(4)
I3 0.0221(5) 0.0179(4) 0.0190(4) -0.0020(3) 0.0005(5) -0.0005(5)
O1 0.023(6) 0.010(5) 0.031(6) 0.003(4) -0.010(6) -0.001(5)
N1 0.022(8) 0.028(7) 0.022(6) 0.002(5) -0.001(6) 0.000(6)
C1 0.047(12) 0.050(11) 0.009(8) -0.001(7) -0.003(7) -0.004(9)
C2 0.025(9) 0.011(8) 0.030(9) 0.000(6) 0.003(7) 0.001(6)
C3 0.021(9) 0.025(8) 0.017(8) -0.004(6) -0.002(7) 0.004(6)

loop_
_atom_type_symbol
_atom_type_description
_atom_type_scat_dispersion_real
_atom_type_scat_dispersion_imag
_atom_type_scat_source
C C 0.0033 0.0016 'International Tables Vol C Tables 4.2.6.8 and 6.1.1.4'
H H 0.0000 0.0000 'International Tables Vol C Tables 4.2.6.8 and 6.1.1.4'
I I -0.4742 1.8119 'International Tables Vol C Tables 4.2.6.8 and 6.1.1.4'
N N 0.0061 0.0033 'International Tables Vol C Tables 4.2.6.8 and 6.1.1.4'
O O 0.0106 0.0060 'International Tables Vol C Tables 4.2.6.8 and 6.1.1.4'
Pb Pb -3.3944 10.1111 'International Tables Vol C Tables 4.2.6.8 and 6.1.1.4'

loop_
_geom_angle_atom_site_label_1
_geom_angle_atom_site_label_2
_geom_angle_atom_site_label_3
_geom_angle
_geom_angle_site_symmetry_1
_geom_angle_site_symmetry_3
_geom_angle_publ_flag
I1 Pb1 I1 90.60(2) . 1_655 ?
I1 Pb1 I3 88.30(3) 1_655 1_655 ?
I1 Pb1 I3 90.47(3) . . ?
I1 Pb1 I3 173.85(3) . 1_655 ?
I2 Pb1 I1 92.30(3) . 1_655 ?
I2 Pb1 I1 89.75(3) . . ?
I2 Pb1 I3 96.35(3) . 1_655 ?
I2 Pb1 I3 93.87(3) . . ?
I3 Pb1 I1 173.74(3) . 1_655 ?
I3 Pb1 I3 89.99(2) . 1_655 ?
Pb1 I1 Pb1 90.60(2) . 1_455 ?
Pb1 I3 Pb1 89.99(2) . 1_455 ?
C2 O1 H1 120(10) . . ?
H1A N1 H1B 109.5 . . ?
H1A N1 H1C 109.5 . . ?
H1B N1 H1C 109.5 . . ?
C3 N1 H1A 109.5 . . ?
C3 N1 H1B 109.5 . . ?
C3 N1 H1C 109.5 . . ?
H1D C1 H1E 109.5 . . ?
H1D C1 H1F 109.5 . . ?
H1E C1 H1F 109.5 . . ?
C2 C1 H1D 109.5 . . ?
C2 C1 H1E 109.5 . . ?
C2 C1 H1F 109.5 . . ?
O1 C2 C1 110.5(13) . . ?
O1 C2 H2 108.8 . . ?
O1 C2 C3 107.7(12) . . ?
C1 C2 H2 108.8 . . ?
C3 C2 C1 112.1(12) . . ?
C3 C2 H2 108.8 . . ?
N1 C3 H3A 109.4 . . ?
N1 C3 H3B 109.4 . . ?
C2 C3 N1 111.1(12) . . ?
C2 C3 H3A 109.4 . . ?
C2 C3 H3B 109.4 . . ?
H3A C3 H3B 108.0 . . ?

loop_
_geom_bond_atom_site_label_1
_geom_bond_atom_site_label_2
_geom_bond_distance
_geom_bond_site_symmetry_2
_geom_bond_publ_flag
Pb1 I1 3.1987(10) . ?
Pb1 I1 3.2626(11) 1_655 ?
Pb1 I2 3.0093(10) . ?
Pb1 I3 3.2179(11) . ?
Pb1 I3 3.2783(11) 1_655 ?
O1 H1 0.850(14) . ?
O1 C2 1.433(17) . ?
N1 H1A 0.9100 . ?
N1 H1B 0.9100 . ?
N1 H1C 0.9100 . ?
N1 C3 1.511(17) . ?
C1 H1D 0.9800 . ?
C1 H1E 0.9800 . ?
C1 H1F 0.9800 . ?
C1 C2 1.51(2) . ?
C2 H2 1.0000 . ?
C2 C3 1.490(19) . ?
C3 H3A 0.9900 . ?
C3 H3B 0.9900 . ?

loop_
_geom_torsion_atom_site_label_1
_geom_torsion_atom_site_label_2
_geom_torsion_atom_site_label_3
_geom_torsion_atom_site_label_4
_geom_torsion
_geom_torsion_site_symmetry_1
_geom_torsion_site_symmetry_2
_geom_torsion_site_symmetry_3
_geom_torsion_site_symmetry_4
_geom_torsion_publ_flag
O1 C2 C3 N1 64.6(15) . . . . ?
C1 C2 C3 N1 -173.6(13) . . . . ?
